data_1512422
loop_
_publ_author_name
'Kenichi Ogataa'
'Yoshitaka Yamaguchia'
'Youji Kuriharaa'
'Kazuyoshi Uedaa'
'Hirotaka Nagaob'
'Takashi Ito'

_publ_contact_author_email yyama@ynu.ac.jp
_publ_contact_author_fax 'ENTER FAX NUMBER'
_publ_contact_author_name 'Yoshitaka YAMAGUCHI'
_publ_contact_author_phone 'ENTER PHONE NUMBER'
_publ_section_title
;
 Twisted coordination mode of bis(N-heterocyclic carbene) ligands in
 octahedral geometry of group 6 transition metal complexes: Synthesis,
 structure, and reactivity
;
_journal_name_full
;
Inorganica Chimica Acta
;
_journal_page_first 199
_journal_page_last 209
_journal_paper_doi 10.1016/j.ica.2012.04.027
_journal_volume 390
_journal_year 2012
_chemical_formula_moiety 'C20 H18 Mo N4 O4'
_chemical_formula_sum 'C20 H18 Mo N4 O4'
_chemical_formula_weight 474.33
_space_group_IT_number 14
_symmetry_cell_setting monoclinic
_symmetry_Int_Tables_number 14
_symmetry_space_group_name_Hall '-P 2ybc'
_symmetry_space_group_name_H-M 'P 1 21/c 1'
_atom_sites_solution_hydrogens geom
_atom_sites_solution_primary direct
_atom_sites_solution_secondary difmap
_audit_creation_date 2010-11-12
_audit_creation_method 'by CrystalStructure 4.0'
_cell_angle_alpha 90.0000
_cell_angle_beta 109.52(2)
_cell_angle_gamma 90.0000
_cell_formula_units_Z 4
_cell_length_a 13.900(5)
_cell_length_b 9.108(4)
_cell_length_c 16.917(4)
_cell_measurement_reflns_used 25
_cell_measurement_temperature 223
_cell_measurement_theta_max 14.98
_cell_measurement_theta_min 14.88
_cell_volume 2018.6(13)
_computing_cell_refinement 'MSC/AFC Diffractometer Control'
_computing_data_collection 'MSC/AFC Diffractometer Control (Rigaku, 1998)'
_computing_data_reduction 'MSC/AFC Diffractometer Control'
_computing_molecular_graphics 'CrystalStructure 4.0'
_computing_publication_material 'CrystalStructure 4.0 (Rigaku, 2010)'
_computing_structure_refinement 'CRYSTALS (Carruthers, et al., 1999)'
_computing_structure_solution SIR97
_diffrn_ambient_temperature 223
_diffrn_measured_fraction_theta_full 1.000
_diffrn_measured_fraction_theta_max 1.000
_diffrn_measurement_device_type 'Rigaku AFC7R'
_diffrn_measurement_method \w-2\q
_diffrn_radiation_type 'Mo K\a'
_diffrn_radiation_wavelength 0.71069
_diffrn_reflns_av_R_equivalents 0.0323
_diffrn_reflns_limit_h_max 18
_diffrn_reflns_limit_h_min 0
_diffrn_reflns_limit_k_max 0
_diffrn_reflns_limit_k_min -11
_diffrn_reflns_limit_l_max 20
_diffrn_reflns_limit_l_min -21
_diffrn_reflns_number 4811
_diffrn_reflns_theta_full 27.50
_diffrn_reflns_theta_max 27.49
_diffrn_standards_decay_% -0.487
_diffrn_standards_interval_count 150
_diffrn_standards_number 3
_exptl_absorpt_coefficient_mu 0.683
_exptl_absorpt_correction_type none
_exptl_crystal_colour yellow
_exptl_crystal_density_diffrn 1.561
_exptl_crystal_density_method 'not measured'
_exptl_crystal_description plate
_exptl_crystal_F_000 960.00
_exptl_crystal_size_max 0.500
_exptl_crystal_size_mid 0.250
_exptl_crystal_size_min 0.080
_refine_diff_density_max 0.619
_refine_diff_density_min -1.290
_refine_ls_extinction_method none
_refine_ls_goodness_of_fit_ref 1.039
_refine_ls_hydrogen_treatment constr
_refine_ls_number_parameters 280
_refine_ls_number_reflns 4625
_refine_ls_R_factor_gt 0.0299
_refine_ls_shift/su_max 0.000
_refine_ls_structure_factor_coef Fsqd
_refine_ls_weighting_details 'w = 1/[0.0008Fo^2^ + 1.0000\s(Fo^2^)]/(4Fo^2^)'
_refine_ls_weighting_scheme calc
_refine_ls_wR_factor_ref 0.0898
_reflns_number_gt 3915
_reflns_number_total 4625
_reflns_threshold_expression F^2^>2.0\s(F^2^)
_cod_data_source_file ICA-2012-390-199-209-2.cif
_cod_data_source_block 3a-Mo
_cod_original_cell_volume 2018.5(13)
_cod_database_code 1512422

loop_
_symmetry_equiv_pos_site_id
_symmetry_equiv_pos_as_xyz
1 +X,+Y,+Z
2 -X,1/2+Y,1/2-Z
3 -X,-Y,-Z
4 +X,1/2-Y,1/2+Z

loop_
_atom_site_label
_atom_site_type_symbol
_atom_site_fract_x
_atom_site_fract_y
_atom_site_fract_z
_atom_site_U_iso_or_equiv
_atom_site_adp_type
_atom_site_occupancy
_atom_site_symmetry_multiplicity
_atom_site_calc_flag
_atom_site_refinement_flags
Mo1 Mo 0.253260(10) 0.69311(2) 0.420730(10) 0.01975(6) Uani 1.0 4 d .
O1 O 0.07237(19) 0.8777(3) 0.29623(16) 0.0710(8) Uani 1.0 4 d .
O2 O 0.15378(16) 0.7530(3) 0.55817(13) 0.0489(7) Uani 1.0 4 d .
O3 O 0.34581(16) 0.9989(2) 0.48869(12) 0.0442(6) Uani 1.0 4 d .
O4 O 0.44384(15) 0.5648(3) 0.56675(13) 0.0495(6) Uani 1.0 4 d .
N1 N 0.42442(15) 0.7240(3) 0.32421(13) 0.0273(5) Uani 1.0 4 d .
N2 N 0.29989(15) 0.5966(3) 0.24592(11) 0.0241(5) Uani 1.0 4 d .
N3 N 0.20849(15) 0.3374(3) 0.38280(12) 0.0224(5) Uani 1.0 4 d .
N4 N 0.07509(14) 0.4384(3) 0.39257(12) 0.0261(5) Uani 1.0 4 d .
C1 C 0.1361(3) 0.8045(3) 0.33711(17) 0.0360(7) Uani 1.0 4 d .
C2 C 0.18870(18) 0.7260(3) 0.50655(15) 0.0278(6) Uani 1.0 4 d .
C3 C 0.31540(19) 0.8856(3) 0.45956(14) 0.0274(6) Uani 1.0 4 d .
C4 C 0.37499(18) 0.6030(3) 0.51199(14) 0.0282(6) Uani 1.0 4 d .
C5 C 0.33290(18) 0.6649(3) 0.32207(14) 0.0228(6) Uani 1.0 4 d .
C6 C 0.4454(2) 0.6943(3) 0.25142(18) 0.0344(7) Uani 1.0 4 d .
C7 C 0.36765(19) 0.6147(3) 0.20218(15) 0.0316(7) Uani 1.0 4 d .
C8 C 0.49670(19) 0.8029(3) 0.39401(17) 0.0354(7) Uani 1.0 4 d .
C9 C 0.20930(17) 0.5039(3) 0.21394(14) 0.0250(6) Uani 1.0 4 d .
C10 C 0.23789(17) 0.3452(3) 0.20663(14) 0.0244(6) Uani 1.0 4 d .
C11 C 0.2209(2) 0.2857(3) 0.12737(15) 0.0304(7) Uani 1.0 4 d .
C12 C 0.2468(2) 0.1409(4) 0.11692(16) 0.0358(7) Uani 1.0 4 d .
C13 C 0.28883(19) 0.0534(3) 0.18571(17) 0.0355(7) Uani 1.0 4 d .
C14 C 0.30640(18) 0.1100(3) 0.26575(15) 0.0289(6) Uani 1.0 4 d .
C15 C 0.28292(16) 0.2562(3) 0.27736(14) 0.0229(6) Uani 1.0 4 d .
C16 C 0.30448(17) 0.3115(3) 0.36647(14) 0.0234(6) Uani 1.0 4 d .
C17 C 0.17020(16) 0.4718(3) 0.39123(13) 0.0207(5) Uani 1.0 4 d .
C18 C 0.1407(2) 0.2250(3) 0.38026(16) 0.0313(7) Uani 1.0 4 d .
C19 C 0.0563(2) 0.2893(3) 0.38623(17) 0.0332(7) Uani 1.0 4 d .
C20 C -0.00481(18) 0.5437(4) 0.39098(18) 0.0370(7) Uani 1.0 4 d .
H1 H 0.5028 0.7244 0.2391 0.0445 Uiso 1.0 4 calc R
H2 H 0.3599 0.5773 0.1492 0.0405 Uiso 1.0 4 calc R
H3 H 0.5647 0.7888 0.3930 0.0420 Uiso 1.0 4 calc R
H4 H 0.4805 0.9056 0.3891 0.0421 Uiso 1.0 4 calc R
H5 H 0.4925 0.7664 0.4460 0.0422 Uiso 1.0 4 calc R
H6 H 0.1712 0.5129 0.2524 0.0291 Uiso 1.0 4 calc R
H7 H 0.1687 0.5420 0.1595 0.0297 Uiso 1.0 4 calc R
H8 H 0.1918 0.3442 0.0803 0.0366 Uiso 1.0 4 calc R
H9 H 0.2355 0.1033 0.0634 0.0445 Uiso 1.0 4 calc R
H10 H 0.3056 -0.0435 0.1789 0.0444 Uiso 1.0 4 calc R
H11 H 0.3341 0.0501 0.3124 0.0354 Uiso 1.0 4 calc R
H12 H 0.3413 0.4038 0.3741 0.0277 Uiso 1.0 4 calc R
H13 H 0.3446 0.2402 0.4066 0.0278 Uiso 1.0 4 calc R
H14 H 0.1512 0.1251 0.3752 0.0384 Uiso 1.0 4 calc R
H15 H -0.0031 0.2428 0.3865 0.0408 Uiso 1.0 4 calc R
H16 H -0.0127 0.6117 0.3459 0.0456 Uiso 1.0 4 calc R
H17 H -0.0682 0.4936 0.3825 0.0456 Uiso 1.0 4 calc R
H18 H 0.0143 0.5962 0.4432 0.0456 Uiso 1.0 4 calc R

loop_
_atom_site_aniso_label
_atom_site_aniso_U_11
_atom_site_aniso_U_22
_atom_site_aniso_U_33
_atom_site_aniso_U_12
_atom_site_aniso_U_13
_atom_site_aniso_U_23
Mo1 0.02201(12) 0.01845(12) 0.01903(11) -0.00151(7) 0.00716(8) -0.00170(7)
O1 0.0675(16) 0.0450(14) 0.0672(16) 0.0101(13) -0.0217(13) 0.0073(13)
O2 0.0473(12) 0.0626(15) 0.0472(12) -0.0136(12) 0.0297(10) -0.0242(12)
O3 0.0582(13) 0.0260(10) 0.0427(11) -0.0120(9) 0.0091(10) -0.0069(9)
O4 0.0368(11) 0.0626(15) 0.0415(11) 0.0095(11) 0.0029(9) 0.0145(11)
N1 0.0262(10) 0.0267(10) 0.0319(11) -0.0034(9) 0.0136(9) -0.0000(9)
N2 0.0290(10) 0.0238(10) 0.0213(9) -0.0000(8) 0.0110(8) 0.0008(8)
N3 0.0252(10) 0.0221(10) 0.0217(9) -0.0017(8) 0.0100(8) -0.0005(7)
N4 0.0221(9) 0.0298(11) 0.0275(10) -0.0035(8) 0.0097(8) -0.0038(8)
C1 0.0422(16) 0.0267(14) 0.0307(13) -0.0022(11) 0.0013(12) -0.0026(10)
C2 0.0263(12) 0.0279(12) 0.0287(12) -0.0047(10) 0.0086(10) -0.0066(10)
C3 0.0319(12) 0.0250(12) 0.0236(11) -0.0017(10) 0.0071(10) 0.0003(9)
C4 0.0279(12) 0.0297(13) 0.0276(12) -0.0001(10) 0.0102(10) 0.0004(10)
C5 0.0260(11) 0.0200(11) 0.0238(11) -0.0012(9) 0.0103(9) 0.0006(9)
C6 0.0338(14) 0.0378(15) 0.0395(14) 0.0015(11) 0.0229(12) 0.0038(11)
C7 0.0384(14) 0.0340(14) 0.0292(12) 0.0020(11) 0.0206(11) 0.0021(10)
C8 0.0270(13) 0.0390(15) 0.0384(15) -0.0066(11) 0.0085(11) -0.0032(11)
C9 0.0282(11) 0.0261(12) 0.0192(10) 0.0001(10) 0.0061(9) 0.0004(9)
C10 0.0243(11) 0.0259(12) 0.0239(11) -0.0031(10) 0.0094(9) -0.0028(9)
C11 0.0344(13) 0.0341(14) 0.0239(12) -0.0059(11) 0.0115(10) -0.0058(10)
C12 0.0369(14) 0.0419(15) 0.0328(14) -0.0093(12) 0.0171(12) -0.0153(12)
C13 0.0339(13) 0.0297(13) 0.0476(16) -0.0010(11) 0.0197(12) -0.0117(12)
C14 0.0292(12) 0.0246(12) 0.0350(13) 0.0032(10) 0.0137(10) -0.0008(10)
C15 0.0208(10) 0.0225(11) 0.0272(11) -0.0022(9) 0.0103(9) -0.0030(9)
C16 0.0217(11) 0.0251(12) 0.0228(11) 0.0031(9) 0.0067(9) 0.0016(9)
C17 0.0211(10) 0.0221(11) 0.0193(10) -0.0015(9) 0.0074(8) -0.0001(8)
C18 0.0371(14) 0.0230(12) 0.0362(13) -0.0099(11) 0.0154(11) -0.0029(10)
C19 0.0333(13) 0.0311(14) 0.0380(14) -0.0124(11) 0.0158(12) -0.0037(11)
C20 0.0255(12) 0.0399(15) 0.0476(16) 0.0015(11) 0.0149(11) -0.0082(13)

loop_
_atom_type_symbol
_atom_type_description
_atom_type_scat_dispersion_real
_atom_type_scat_dispersion_imag
_atom_type_scat_source
C C 0.003 0.002
;
International Tables for Crystallography
(1992, Vol. C, Tables 4.2.6.8 and 6.1.1.4)
;
H H 0.000 0.000
;
International Tables for Crystallography
(1992, Vol. C, Table 6.1.1.4)
;
Mo Mo -1.683 0.686
;
International Tables for Crystallography
(1992, Vol. C, Tables 4.2.6.8 and 6.1.1.4)
;
N N 0.006 0.003
;
International Tables for Crystallography
(1992, Vol. C, Tables 4.2.6.8 and 6.1.1.4)
;
O O 0.011 0.006
;
International Tables for Crystallography
(1992, Vol. C, Tables 4.2.6.8 and 6.1.1.4)
;

loop_
_geom_angle_atom_site_label_1
_geom_angle_atom_site_label_2
_geom_angle_atom_site_label_3
_geom_angle
_geom_angle_publ_flag
C1 Mo1 C2 88.89(12) yes
C1 Mo1 C3 87.02(10) yes
C1 Mo1 C4 173.55(10) yes
C1 Mo1 C5 91.06(12) yes
C1 Mo1 C17 93.38(10) yes
C2 Mo1 C3 82.85(12) yes
C2 Mo1 C4 88.30(11) yes
C2 Mo1 C5 177.30(10) yes
C2 Mo1 C17 88.50(10) yes
C3 Mo1 C4 86.87(10) yes
C3 Mo1 C5 94.45(11) yes
C3 Mo1 C17 171.34(11) yes
C4 Mo1 C5 91.47(10) yes
C4 Mo1 C17 92.35(9) yes
C5 Mo1 C17 94.20(9) yes
C5 N1 C6 111.7(2) yes
C5 N1 C8 126.7(3) yes
C6 N1 C8 121.6(3) yes
C5 N2 C7 112.0(2) yes
C5 N2 C9 126.1(3) yes
C7 N2 C9 121.7(2) yes
C16 N3 C17 125.2(2) yes
C16 N3 C18 121.9(2) yes
C17 N3 C18 112.5(3) yes
C17 N4 C19 112.1(3) yes
C17 N4 C20 126.1(2) yes
C19 N4 C20 121.5(3) yes
Mo1 C1 O1 173.1(3) yes
Mo1 C2 O2 176.0(3) yes
Mo1 C3 O3 172.2(3) yes
Mo1 C4 O4 173.7(3) yes
Mo1 C5 N1 127.10(17) yes
Mo1 C5 N2 130.02(18) yes
N1 C5 N2 102.7(3) yes
N1 C6 C7 107.1(3) yes
N2 C7 C6 106.5(3) yes
N2 C9 C10 111.36(19) yes
C9 C10 C11 119.1(2) yes
C9 C10 C15 122.3(2) yes
C11 C10 C15 118.6(3) yes
C10 C11 C12 121.5(3) yes
C11 C12 C13 119.8(3) yes
C12 C13 C14 119.9(3) yes
C13 C14 C15 121.0(3) yes
C10 C15 C14 119.1(3) yes
C10 C15 C16 122.4(3) yes
C14 C15 C16 118.4(2) yes
N3 C16 C15 110.42(17) yes
Mo1 C17 N3 128.84(17) yes
Mo1 C17 N4 127.76(17) yes
N3 C17 N4 102.5(2) yes
N3 C18 C19 106.1(3) yes
N4 C19 C18 106.7(3) yes
N1 C6 H1 126.341 no
C7 C6 H1 126.571 no
N2 C7 H2 126.078 no
C6 C7 H2 127.440 no
N1 C8 H3 109.595 no
N1 C8 H4 109.336 no
N1 C8 H5 109.574 no
H3 C8 H4 109.443 no
H3 C8 H5 109.441 no
H4 C8 H5 109.438 no
N2 C9 H6 107.416 no
N2 C9 H7 107.542 no
C10 C9 H6 110.616 no
C10 C9 H7 110.411 no
H6 C9 H7 109.397 no
C10 C11 H8 119.125 no
C12 C11 H8 119.345 no
C11 C12 H9 120.276 no
C13 C12 H9 119.902 no
C12 C13 H10 120.043 no
C14 C13 H10 120.093 no
C13 C14 H11 119.740 no
C15 C14 H11 119.266 no
N3 C16 H12 107.918 no
N3 C16 H13 108.723 no
C15 C16 H12 109.815 no
C15 C16 H13 110.456 no
H12 C16 H13 109.452 no
N3 C18 H14 126.901 no
C19 C18 H14 126.958 no
N4 C19 H15 126.373 no
C18 C19 H15 126.910 no
N4 C20 H16 108.778 no
N4 C20 H17 110.177 no
N4 C20 H18 109.546 no
H16 C20 H17 109.447 no
H16 C20 H18 109.437 no
H17 C20 H18 109.438 no

loop_
_geom_bond_atom_site_label_1
_geom_bond_atom_site_label_2
_geom_bond_distance
_geom_bond_publ_flag
Mo1 C1 2.035(3) yes
Mo1 C2 1.968(3) yes
Mo1 C3 1.968(3) yes
Mo1 C4 2.043(3) yes
Mo1 C5 2.305(3) yes
Mo1 C17 2.293(3) yes
O1 C1 1.140(4) yes
O2 C2 1.158(4) yes
O3 C3 1.161(3) yes
O4 C4 1.141(3) yes
N1 C5 1.371(4) yes
N1 C6 1.384(4) yes
N1 C8 1.458(3) yes
N2 C5 1.365(3) yes
N2 C7 1.388(4) yes
N2 C9 1.461(3) yes
N3 C16 1.469(4) yes
N3 C17 1.361(3) yes
N3 C18 1.383(4) yes
N4 C17 1.364(4) yes
N4 C19 1.380(4) yes
N4 C20 1.461(4) yes
C6 C7 1.336(4) yes
C9 C10 1.515(4) yes
C10 C11 1.391(4) yes
C10 C15 1.407(4) yes
C11 C12 1.394(4) yes
C12 C13 1.369(4) yes
C13 C14 1.392(4) yes
C14 C15 1.400(4) yes
C15 C16 1.521(4) yes
C18 C19 1.344(5) yes
C6 H1 0.930 no
C7 H2 0.930 no
C8 H3 0.960 no
C8 H4 0.960 no
C8 H5 0.960 no
C9 H6 0.970 no
C9 H7 0.970 no
C11 H8 0.930 no
C12 H9 0.930 no
C13 H10 0.930 no
C14 H11 0.930 no
C16 H12 0.970 no
C16 H13 0.970 no
C18 H14 0.930 no
C19 H15 0.930 no
C20 H16 0.960 no
C20 H17 0.960 no
C20 H18 0.960 no

loop_
_geom_contact_atom_site_label_1
_geom_contact_atom_site_label_2
_geom_contact_distance
_geom_contact_publ_flag
_geom_contact_site_symmetry_2
O1 C3 3.580(4) no .
O2 C3 3.434(4) no .
O2 C20 3.511(4) no .
O3 C2 3.388(4) no .
O3 C8 3.521(4) no .
O4 C3 3.585(4) no .
N1 C3 3.467(4) no .
N1 C9 3.566(3) no .
N2 C8 3.565(3) no .
N2 C11 3.431(4) no .
N2 C15 3.167(4) no .
N2 C16 3.289(4) no .
N3 C4 3.550(3) no .
N3 C9 3.237(4) no .
N3 C10 3.141(4) no .
N3 C14 3.444(4) no .
N3 C20 3.552(4) no .
N4 C2 3.322(4) no .
N4 C16 3.555(4) no .
C1 C20 3.391(5) no .
C2 C20 3.209(4) no .
C3 C8 3.165(5) no .
C4 C8 3.524(5) no .
C4 C16 3.530(4) no .
C5 C10 3.509(4) no .
C5 C16 3.359(4) no .
C6 C9 3.576(4) no .
C7 C8 3.577(4) no .
C7 C10 3.062(4) no .
C9 C16 3.033(4) no .
C9 C17 3.235(4) no .
C10 C13 2.803(4) no .
C11 C14 2.756(4) no .
C12 C15 2.795(4) no .
C15 C17 3.470(4) no .
C15 C18 3.053(5) no .
C16 C19 3.581(5) no .
C18 C20 3.577(4) no .
O1 N4 3.215(3) no 2_555
O1 C18 3.468(4) no 1_565
O1 C19 3.112(4) no 2_555
O1 C20 3.348(4) no 2_555
O2 N2 3.432(3) no 4_565
O2 C7 3.374(4) no 4_565
O2 C9 3.329(4) no 4_565
O2 C19 3.376(5) no 3_566
O3 C8 3.014(4) no 3_676
O3 C16 3.452(4) no 1_565
O3 C18 3.499(4) no 1_565
O4 O4 3.360(4) no 3_666
O4 N1 3.379(3) no 3_666
O4 C4 3.563(4) no 3_666
O4 C8 3.460(4) no 3_666
O4 C13 3.571(4) no 4_555
O4 C16 3.485(4) no 3_666
N1 O4 3.379(3) no 3_666
N2 O2 3.432(3) no 4_564
N4 O1 3.215(3) no 2_545
C4 O4 3.563(4) no 3_666
C7 O2 3.374(4) no 4_564
C8 O3 3.014(4) no 3_676
C8 O4 3.460(4) no 3_666
C9 O2 3.329(4) no 4_564
C12 C20 3.437(5) no 2_545
C13 O4 3.571(4) no 4_554
C16 O3 3.452(4) no 1_545
C16 O4 3.485(4) no 3_666
C18 O1 3.468(4) no 1_545
C18 O3 3.499(4) no 1_545
C19 O1 3.112(4) no 2_545
C19 O2 3.376(5) no 3_566
C20 O1 3.348(4) no 2_545
C20 C12 3.437(5) no 2_555
Mo1 H5 3.2764 no .
Mo1 H6 3.1521 no .
Mo1 H12 3.1162 no .
Mo1 H16 3.5622 no .
Mo1 H18 3.5767 no .
O1 H16 2.9387 no .
O2 H18 2.6571 no .
O3 H4 3.0289 no .
O3 H5 3.1854 no .
O4 H5 2.9874 no .
O4 H12 3.4207 no .
N1 H2 3.0946 no .
N1 H12 3.3477 no .
N2 H1 3.0883 no .
N2 H8 3.5461 no .
N2 H12 2.6985 no .
N3 H6 2.6314 no .
N3 H11 3.5645 no .
N3 H15 3.0857 no .
N4 H6 3.1596 no .
N4 H14 3.0911 no .
C1 H6 3.1325 no .
C1 H16 2.7543 no .
C1 H18 3.4218 no .
C2 H16 3.3501 no .
C2 H18 2.5853 no .
C3 H4 2.9238 no .
C3 H5 2.7689 no .
C4 H5 2.7104 no .
C4 H12 2.8678 no .
C5 H1 3.1702 no .
C5 H2 3.1716 no .
C5 H3 3.2419 no .
C5 H4 2.9571 no .
C5 H5 2.6575 no .
C5 H6 2.5671 no .
C5 H7 3.1364 no .
C5 H12 2.5254 no .
C6 H3 2.5631 no .
C6 H4 2.9334 no .
C6 H5 3.2024 no .
C7 H6 3.2542 no .
C7 H7 2.6972 no .
C7 H8 3.5953 no .
C8 H1 2.7440 no .
C9 H2 2.7494 no .
C9 H8 2.6298 no .
C9 H12 2.8664 no .
C10 H2 3.0642 no .
C10 H9 3.2661 no .
C10 H11 3.2580 no .
C10 H12 2.7667 no .
C10 H13 3.3481 no .
C11 H2 3.2326 no .
C11 H6 3.1948 no .
C11 H7 2.5557 no .
C11 H10 3.2328 no .
C12 H11 3.2259 no .
C13 H8 3.2250 no .
C14 H9 3.2302 no .
C14 H12 3.1872 no .
C14 H13 2.5540 no .
C14 H14 3.2817 no .
C15 H6 2.7598 no .
C15 H7 3.3403 no .
C15 H8 3.2456 no .
C15 H10 3.2669 no .
C15 H14 3.0888 no .
C16 H6 2.8516 no .
C16 H11 2.6319 no .
C16 H14 2.7663 no .
C17 H6 2.3828 no .
C17 H12 2.5661 no .
C17 H13 3.1576 no .
C17 H14 3.1724 no .
C17 H15 3.1672 no .
C17 H16 2.7149 no .
C17 H17 3.2738 no .
C17 H18 2.8322 no .
C18 H6 3.5135 no .
C18 H12 3.2609 no .
C18 H13 2.7214 no .
C19 H16 3.0933 no .
C19 H17 2.5278 no .
C19 H18 3.0753 no .
C20 H15 2.7422 no .
H1 H2 2.4560 no .
H1 H3 2.5217 no .
H1 H4 3.1269 no .
H1 H5 3.5704 no .
H2 H7 2.7398 no .
H2 H8 3.0835 no .
H6 H8 3.3870 no .
H6 H12 2.7503 no .
H6 H16 3.5416 no .
H7 H8 2.3296 no .
H8 H9 2.3189 no .
H9 H10 2.2986 no .
H10 H11 2.3196 no .
H11 H12 3.3775 no .
H11 H13 2.3253 no .
H11 H14 3.1407 no .
H13 H14 2.7660 no .
H14 H15 2.4616 no .
H15 H16 3.4231 no .
H15 H17 2.4495 no .
H15 H18 3.3442 no .
O1 H6 3.4338 no 2_555
O1 H14 2.6615 no 1_565
O1 H15 3.1631 no 2_555
O1 H16 3.1106 no 2_555
O1 H17 3.1850 no 2_555
O2 H2 3.1655 no 4_565
O2 H7 2.4958 no 4_565
O2 H9 3.4296 no 4_555
O2 H10 3.0641 no 4_555
O2 H15 2.5635 no 3_566
O2 H17 2.8746 no 3_566
O3 H2 2.7463 no 4_565
O3 H3 2.7622 no 3_676
O3 H4 2.7434 no 3_676
O3 H5 3.0300 no 3_676
O3 H8 3.3535 no 4_565
O3 H11 2.9691 no 1_565
O3 H13 2.5957 no 1_565
O3 H14 2.9761 no 1_565
O4 H1 3.3561 no 4_565
O4 H3 3.3021 no 3_666
O4 H5 3.1713 no 3_666
O4 H9 3.2599 no 4_555
O4 H10 3.1251 no 4_555
O4 H12 2.8294 no 3_666
O4 H13 3.3352 no 3_666
N1 H10 3.2461 no 1_565
N1 H11 3.2042 no 1_565
N2 H10 3.4783 no 1_565
N3 H9 3.0007 no 4_555
N4 H9 3.0272 no 4_555
N4 H18 3.4170 no 3_566
C1 H14 2.9830 no 1_565
C2 H2 3.2952 no 4_565
C2 H7 3.4227 no 4_565
C2 H9 3.1510 no 4_555
C2 H10 3.2776 no 4_555
C2 H17 3.5253 no 3_566
C3 H2 3.0767 no 4_565
C3 H11 2.9905 no 1_565
C3 H13 3.4111 no 1_565
C3 H14 3.1355 no 1_565
C4 H9 3.0294 no 4_555
C4 H10 3.3194 no 4_555
C5 H10 3.5279 no 1_565
C5 H11 3.5119 no 1_565
C6 H10 3.0640 no 1_565
C7 H4 3.5555 no 2_645
C7 H10 3.2192 no 1_565
C8 H2 3.4251 no 2_655
C8 H11 3.1623 no 1_565
C8 H13 3.3797 no 3_666
C9 H15 3.5471 no 2_555
C10 H1 3.5828 no 2_645
C11 H3 3.1124 no 2_645
C11 H16 3.4591 no 2_545
C11 H17 3.3718 no 2_545
C11 H18 3.5330 no 2_545
C12 H3 2.9999 no 2_645
C12 H16 3.5251 no 2_545
C12 H17 2.8242 no 2_545
C12 H18 3.4509 no 2_545
C13 H1 3.1579 no 2_645
C13 H3 3.5101 no 2_645
C13 H17 2.9438 no 2_545
C14 H1 2.8768 no 2_645
C14 H4 3.2086 no 1_545
C14 H17 3.5812 no 2_545
C15 H1 3.0970 no 2_645
C16 H5 3.5425 no 3_666
C17 H9 2.8306 no 4_555
C18 H8 3.2788 no 4_555
C18 H9 3.3248 no 4_555
C19 H8 3.4169 no 4_555
C19 H9 3.3400 no 4_555
C19 H18 3.5036 no 3_566
C20 H9 3.5807 no 2_555
C20 H18 3.1248 no 3_566
H1 O4 3.3561 no 4_564
H1 C10 3.5828 no 2_655
H1 C13 3.1579 no 2_655
H1 C14 2.8768 no 2_655
H1 C15 3.0970 no 2_655
H1 H10 3.3388 no 1_565
H1 H10 3.5357 no 2_655
H1 H11 3.1218 no 2_655
H2 O2 3.1655 no 4_564
H2 O3 2.7463 no 4_564
H2 C2 3.2952 no 4_564
H2 C3 3.0767 no 4_564
H2 C8 3.4251 no 2_645
H2 H3 3.0023 no 2_645
H2 H4 2.9578 no 2_645
H3 O3 2.7622 no 3_676
H3 O4 3.3021 no 3_666
H3 C11 3.1124 no 2_655
H3 C12 2.9999 no 2_655
H3 C13 3.5101 no 2_655
H3 H2 3.0023 no 2_655
H3 H8 3.3001 no 2_655
H3 H9 3.1213 no 2_655
H3 H13 3.2089 no 3_666
H4 O3 2.7434 no 3_676
H4 C7 3.5555 no 2_655
H4 C14 3.2086 no 1_565
H4 H2 2.9578 no 2_655
H4 H11 2.4062 no 1_565
H5 O3 3.0300 no 3_676
H5 O4 3.1713 no 3_666
H5 C16 3.5425 no 3_666
H5 H12 3.5076 no 3_666
H5 H13 2.7523 no 3_666
H6 O1 3.4338 no 2_545
H6 H15 3.4201 no 2_555
H7 O2 2.4958 no 4_564
H7 C2 3.4227 no 4_564
H7 H15 2.8374 no 2_555
H8 O3 3.3535 no 4_564
H8 C18 3.2788 no 4_554
H8 C19 3.4169 no 4_554
H8 H3 3.3001 no 2_645
H8 H14 3.3369 no 4_554
H8 H15 3.5753 no 4_554
H8 H18 3.5645 no 2_545
H9 O2 3.4296 no 4_554
H9 O4 3.2599 no 4_554
H9 N3 3.0007 no 4_554
H9 N4 3.0272 no 4_554
H9 C2 3.1510 no 4_554
H9 C4 3.0294 no 4_554
H9 C17 2.8306 no 4_554
H9 C18 3.3248 no 4_554
H9 C19 3.3400 no 4_554
H9 C20 3.5807 no 2_545
H9 H3 3.1213 no 2_645
H9 H17 2.9427 no 2_545
H9 H18 3.4373 no 2_545
H9 H18 3.5655 no 4_554
H10 O2 3.0641 no 4_554
H10 O4 3.1251 no 4_554
H10 N1 3.2461 no 1_545
H10 N2 3.4783 no 1_545
H10 C2 3.2776 no 4_554
H10 C4 3.3194 no 4_554
H10 C5 3.5279 no 1_545
H10 C6 3.0640 no 1_545
H10 C7 3.2192 no 1_545
H10 H1 3.3388 no 1_545
H10 H1 3.5357 no 2_645
H10 H17 3.1292 no 2_545
H11 O3 2.9691 no 1_545
H11 N1 3.2042 no 1_545
H11 C3 2.9905 no 1_545
H11 C5 3.5119 no 1_545
H11 C8 3.1623 no 1_545
H11 H1 3.1218 no 2_645
H11 H4 2.4062 no 1_545
H12 O4 2.8294 no 3_666
H12 H5 3.5076 no 3_666
H13 O3 2.5957 no 1_545
H13 O4 3.3352 no 3_666
H13 C3 3.4111 no 1_545
H13 C8 3.3797 no 3_666
H13 H3 3.2089 no 3_666
H13 H5 2.7523 no 3_666
H14 O1 2.6615 no 1_545
H14 O3 2.9761 no 1_545
H14 C1 2.9830 no 1_545
H14 C3 3.1355 no 1_545
H14 H8 3.3369 no 4_555
H14 H16 3.5905 no 2_545
H15 O1 3.1631 no 2_545
H15 O2 2.5635 no 3_566
H15 C9 3.5471 no 2_545
H15 H6 3.4201 no 2_545
H15 H7 2.8374 no 2_545
H15 H8 3.5753 no 4_555
H15 H18 3.2825 no 3_566
H16 O1 3.1106 no 2_545
H16 C11 3.4591 no 2_555
H16 C12 3.5251 no 2_555
H16 H14 3.5905 no 2_555
H17 O1 3.1850 no 2_545
H17 O2 2.8746 no 3_566
H17 C2 3.5253 no 3_566
H17 C11 3.3718 no 2_555
H17 C12 2.8242 no 2_555
H17 C13 2.9438 no 2_555
H17 C14 3.5812 no 2_555
H17 H9 2.9427 no 2_555
H17 H10 3.1292 no 2_555
H17 H18 2.9072 no 3_566
H18 N4 3.4170 no 3_566
H18 C11 3.5330 no 2_555
H18 C12 3.4509 no 2_555
H18 C19 3.5036 no 3_566
H18 C20 3.1248 no 3_566
H18 H8 3.5645 no 2_555
H18 H9 3.4373 no 2_555
H18 H9 3.5655 no 4_555
H18 H15 3.2825 no 3_566
H18 H17 2.9072 no 3_566
H18 H18 2.7283 no 3_566

loop_
_geom_torsion_atom_site_label_1
_geom_torsion_atom_site_label_2
_geom_torsion_atom_site_label_3
_geom_torsion_atom_site_label_4
_geom_torsion
_geom_torsion_publ_flag
C1 Mo1 C5 N1 114.56(18) no
C1 Mo1 C5 N2 -60.32(19) no
C1 Mo1 C17 N3 139.17(19) no
C1 Mo1 C17 N4 -53.59(18) no
C2 Mo1 C17 N3 -132.02(18) no
C2 Mo1 C17 N4 35.21(16) no
C3 Mo1 C5 N1 27.47(17) no
C3 Mo1 C5 N2 -147.41(18) no
C4 Mo1 C5 N1 -59.51(18) no
C4 Mo1 C5 N2 125.62(18) no
C4 Mo1 C17 N3 -43.78(19) no
C4 Mo1 C17 N4 123.45(17) no
C5 Mo1 C17 N3 47.86(18) no
C5 Mo1 C17 N4 -144.91(16) no
C17 Mo1 C5 N1 -151.97(16) no
C17 Mo1 C5 N2 33.15(18) no
C5 N1 C6 C7 -0.5(3) no
C6 N1 C5 Mo1 -175.14(17) no
C6 N1 C5 N2 0.8(3) no
C8 N1 C5 Mo1 7.9(4) no
C8 N1 C5 N2 -176.1(2) no
C8 N1 C6 C7 176.66(19) no
C5 N2 C7 C6 0.7(3) no
C7 N2 C5 Mo1 174.91(17) no
C7 N2 C5 N1 -0.9(3) no
C5 N2 C9 C10 -112.1(3) no
C9 N2 C5 Mo1 -9.9(4) no
C9 N2 C5 N1 174.24(18) no
C7 N2 C9 C10 62.6(3) no
C9 N2 C7 C6 -174.74(17) no
C16 N3 C17 Mo1 -19.2(3) no
C16 N3 C17 N4 171.16(17) no
C17 N3 C16 C15 -108.7(2) no
C16 N3 C18 C19 -171.60(17) no
C18 N3 C16 C15 62.6(3) no
C17 N3 C18 C19 0.7(3) no
C18 N3 C17 Mo1 168.83(17) no
C18 N3 C17 N4 -0.9(3) no
C17 N4 C19 C18 -0.3(3) no
C19 N4 C17 Mo1 -169.14(17) no
C19 N4 C17 N3 0.7(3) no
C20 N4 C17 Mo1 17.6(4) no
C20 N4 C17 N3 -172.5(2) no
C20 N4 C19 C18 173.3(2) no
N1 C6 C7 N2 -0.1(3) no
N2 C9 C10 C11 -108.1(2) no
N2 C9 C10 C15 70.7(3) no
C9 C10 C11 C12 179.2(2) no
C9 C10 C15 C14 179.4(2) no
C9 C10 C15 C16 1.2(4) no
C11 C10 C15 C14 -1.8(4) no
C11 C10 C15 C16 -180.0(2) no
C15 C10 C11 C12 0.4(4) no
C10 C11 C12 C13 0.9(5) no
C11 C12 C13 C14 -0.7(4) no
C12 C13 C14 C15 -0.8(4) no
C13 C14 C15 C10 2.0(4) no
C13 C14 C15 C16 -179.7(2) no
C10 C15 C16 N3 68.2(3) no
C14 C15 C16 N3 -110.0(3) no
N3 C18 C19 N4 -0.2(3) no
